data_7001363
loop_
_publ_author_name
'Zhang, Wei-Qiang'
'Atkin, Anthony J.'
'Thatcher, Robert J.'
'Whitwood, Adrian C.'
'Fairlamb, Ian J. S.'
'Lynam, Jason M.'

_publ_section_title
;
 Diversity and design of metal-based carbon monoxide-releasing
 molecules (CO-RMs) in aqueous systems: revealing the essential trends
;
_journal_issue 22
_journal_name_full 'Dalton Transactions'
_journal_page_first 4351
_journal_page_last 4358
_journal_paper_doi 10.1039/b822157j
_journal_year 2009
_chemical_formula_moiety 'C6 H9 Fe I2 O6 P'
_chemical_formula_sum 'C6 H9 Fe I2 O6 P'
_chemical_formula_weight 517.75
_chemical_name_systematic
;
?
;
_space_group_IT_number 61
_symmetry_cell_setting orthorhombic
_symmetry_space_group_name_Hall '-P 2ac 2ab'
_symmetry_space_group_name_H-M 'P b c a'
_atom_sites_solution_hydrogens geom
_atom_sites_solution_primary direct
_atom_sites_solution_secondary difmap
_audit_creation_method SHELXL-97
_cell_angle_alpha 90.00
_cell_angle_beta 90.00
_cell_angle_gamma 90.00
_cell_formula_units_Z 8
_cell_length_a 13.0150(12)
_cell_length_b 11.8082(11)
_cell_length_c 18.5614(17)
_cell_measurement_reflns_used 6831
_cell_measurement_temperature 110(2)
_cell_measurement_theta_max 28.27
_cell_measurement_theta_min 2.19
_cell_volume 2852.6(5)
_computing_cell_refinement 'Bruker SMART'
_computing_data_collection 'Bruker SMART'
_computing_data_reduction 'Bruker SAINT'
_computing_molecular_graphics 'Bruker SHELXTL'
_computing_publication_material 'Bruker SHELXTL'
_computing_structure_refinement 'SHELXL-97 (Sheldrick, 1997)'
_computing_structure_solution 'SHELXS-97 (Sheldrick, 1997)'
_diffrn_ambient_temperature 110(2)
_diffrn_measured_fraction_theta_full 0.999
_diffrn_measured_fraction_theta_max 0.999
_diffrn_measurement_device_type 'CCD area detector'
_diffrn_measurement_method 'phi and omega scans'
_diffrn_radiation_monochromator graphite
_diffrn_radiation_source 'fine-focus sealed tube'
_diffrn_radiation_type MoK\a
_diffrn_radiation_wavelength 0.71073
_diffrn_reflns_av_R_equivalents 0.0302
_diffrn_reflns_av_sigmaI/netI 0.0171
_diffrn_reflns_limit_h_max 16
_diffrn_reflns_limit_h_min -17
_diffrn_reflns_limit_k_max 15
_diffrn_reflns_limit_k_min -15
_diffrn_reflns_limit_l_max 24
_diffrn_reflns_limit_l_min -24
_diffrn_reflns_number 27698
_diffrn_reflns_theta_full 28.28
_diffrn_reflns_theta_max 28.28
_diffrn_reflns_theta_min 2.19
_exptl_absorpt_coefficient_mu 5.505
_exptl_absorpt_correction_T_max 0.607
_exptl_absorpt_correction_T_min 0.436
_exptl_absorpt_correction_type multi-scan
_exptl_absorpt_process_details 'SADABS v2.03; (Sheldrick)'
_exptl_crystal_colour Dark
_exptl_crystal_density_diffrn 2.411
_exptl_crystal_density_method 'not measured'
_exptl_crystal_description Block
_exptl_crystal_F_000 1920
_exptl_crystal_size_max 0.29
_exptl_crystal_size_mid 0.20
_exptl_crystal_size_min 0.06
_refine_diff_density_max 1.283
_refine_diff_density_min -1.139
_refine_diff_density_rms 0.095
_refine_ls_extinction_method none
_refine_ls_goodness_of_fit_ref 1.211
_refine_ls_hydrogen_treatment constr
_refine_ls_matrix_type full
_refine_ls_number_parameters 148
_refine_ls_number_reflns 3541
_refine_ls_number_restraints 0
_refine_ls_restrained_S_all 1.211
_refine_ls_R_factor_all 0.0296
_refine_ls_R_factor_gt 0.0279
_refine_ls_shift/su_max 0.003
_refine_ls_shift/su_mean 0.000
_refine_ls_structure_factor_coef Fsqd
_refine_ls_weighting_details 'calc w=1/[\s^2^(Fo^2^)+(0.0000P)^2^+9.2432P] where P=(Fo^2^+2Fc^2^)/3'
_refine_ls_weighting_scheme calc
_refine_ls_wR_factor_gt 0.0550
_refine_ls_wR_factor_ref 0.0556
_reflns_number_gt 3384
_reflns_number_total 3541
_reflns_threshold_expression >2sigma(I)
_cod_data_source_file b822157j.txt
_cod_data_source_block jml0809a
_cod_depositor_comments
;
The following automatic conversions were performed:
'_symmetry_cell_setting' value 'Orthorhombic' changed to 'orthorhombic'
according to '/home/saulius/struct/CIF-dictionaries/cif_core.dic'
dictionary named 'cif_core.dic' version 2.4.1 from 2010-06-29.

Automatic conversion script
Id: cif_fix_enum 1527 2010-12-29 10:47:43Z saulius 
;
_cod_original_sg_symbol_H-M Pbca
_cod_database_code 7001363

loop_
_symmetry_equiv_pos_as_xyz
'x, y, z'
'-x+1/2, -y, z+1/2'
'x+1/2, -y+1/2, -z'
'-x, y+1/2, -z+1/2'
'-x, -y, -z'
'x-1/2, y, -z-1/2'
'-x-1/2, y-1/2, z'
'x, -y-1/2, z-1/2'

loop_
_atom_site_label
_atom_site_type_symbol
_atom_site_fract_x
_atom_site_fract_y
_atom_site_fract_z
_atom_site_U_iso_or_equiv
_atom_site_adp_type
_atom_site_occupancy
_atom_site_symmetry_multiplicity
_atom_site_calc_flag
_atom_site_refinement_flags
_atom_site_disorder_assembly
_atom_site_disorder_group
C1 C 0.9799(3) 0.3475(3) 0.26720(18) 0.0254(7) Uani 1 1 d . . .
C2 C 0.9818(3) 0.5207(3) 0.35465(18) 0.0268(7) Uani 1 1 d . . .
C3 C 1.0771(3) 0.3864(3) 0.44964(19) 0.0305(7) Uani 1 1 d . . .
C4 C 0.7896(3) 0.1813(4) 0.3200(2) 0.0410(9) Uani 1 1 d . . .
H4C H 0.8523 0.1624 0.2956 0.061 Uiso 1 1 calc R . .
H4B H 0.7565 0.2429 0.2955 0.061 Uiso 1 1 calc R . .
H4A H 0.7448 0.1166 0.3203 0.061 Uiso 1 1 calc R . .
C5 C 0.6841(3) 0.4209(4) 0.4215(3) 0.0486(11) Uani 1 1 d . . .
H5B H 0.6441 0.4817 0.4017 0.073 Uiso 1 1 calc R . .
H5C H 0.6865 0.4279 0.4730 0.073 Uiso 1 1 calc R . .
H5A H 0.6533 0.3498 0.4088 0.073 Uiso 1 1 calc R . .
C6 C 0.8602(5) 0.2354(5) 0.5420(2) 0.0617(15) Uani 1 1 d . . .
H6C H 0.9255 0.2008 0.5516 0.093 Uiso 1 1 calc R . .
H6A H 0.8151 0.1809 0.5203 0.093 Uiso 1 1 calc R . .
H6B H 0.8307 0.2620 0.5862 0.093 Uiso 1 1 calc R . .
Fe1 Fe 1.01649(4) 0.37403(4) 0.36107(2) 0.02099(10) Uani 1 1 d . . .
I1 I 1.197577(18) 0.44134(2) 0.312642(14) 0.03709(7) Uani 1 1 d . . .
I2 I 1.07345(2) 0.15965(2) 0.367746(14) 0.03610(7) Uani 1 1 d . . .
O1 O 0.9619(2) 0.3337(2) 0.20853(13) 0.0352(6) Uani 1 1 d . . .
O2 O 0.9615(2) 0.6133(2) 0.34940(15) 0.0377(6) Uani 1 1 d . . .
O3 O 1.1171(2) 0.3928(3) 0.50333(15) 0.0439(7) Uani 1 1 d . . .
O4 O 0.8124(2) 0.2145(2) 0.39386(14) 0.0325(6) Uani 1 1 d . . .
O5 O 0.78814(19) 0.4259(2) 0.39266(13) 0.0286(5) Uani 1 1 d . . .
O6 O 0.8738(3) 0.3265(2) 0.49503(14) 0.0447(7) Uani 1 1 d . . .
P1 P 0.86884(7) 0.33003(7) 0.41035(5) 0.02445(17) Uani 1 1 d . . .

loop_
_atom_site_aniso_label
_atom_site_aniso_U_11
_atom_site_aniso_U_22
_atom_site_aniso_U_33
_atom_site_aniso_U_23
_atom_site_aniso_U_13
_atom_site_aniso_U_12
C1 0.0250(16) 0.0235(16) 0.0278(17) -0.0027(13) 0.0006(13) 0.0032(13)
C2 0.0295(17) 0.0255(17) 0.0253(16) -0.0015(13) 0.0035(13) -0.0006(14)
C3 0.039(2) 0.0264(17) 0.0264(17) -0.0024(14) 0.0000(15) 0.0015(15)
C4 0.048(2) 0.036(2) 0.039(2) -0.0013(17) -0.0055(18) -0.0156(18)
C5 0.035(2) 0.044(2) 0.067(3) 0.009(2) 0.018(2) 0.0054(19)
C6 0.086(4) 0.065(3) 0.034(2) 0.026(2) -0.016(2) -0.036(3)
Fe1 0.0266(2) 0.0193(2) 0.0171(2) -0.00181(17) 0.00063(17) 0.00247(18)
I1 0.02504(11) 0.04800(16) 0.03823(13) 0.00543(11) 0.00319(10) -0.00012(10)
I2 0.04744(15) 0.02361(12) 0.03727(13) -0.00450(10) -0.00887(11) 0.01278(10)
O1 0.0393(15) 0.0437(15) 0.0227(12) -0.0036(11) -0.0044(11) 0.0074(12)
O2 0.0484(17) 0.0213(13) 0.0432(16) 0.0037(11) 0.0057(13) 0.0020(12)
O3 0.0551(19) 0.0489(17) 0.0276(14) -0.0094(12) -0.0102(13) 0.0044(15)
O4 0.0415(14) 0.0240(12) 0.0319(13) 0.0034(10) 0.0045(11) -0.0067(11)
O5 0.0291(12) 0.0251(12) 0.0315(13) 0.0033(10) 0.0067(10) 0.0009(10)
O6 0.081(2) 0.0344(15) 0.0191(12) 0.0050(11) 0.0090(13) -0.0045(15)
P1 0.0340(5) 0.0193(4) 0.0201(4) 0.0022(3) 0.0048(3) -0.0002(3)

loop_
_atom_type_symbol
_atom_type_description
_atom_type_scat_dispersion_real
_atom_type_scat_dispersion_imag
_atom_type_scat_source
C C 0.0033 0.0016 'International Tables Vol C Tables 4.2.6.8 and 6.1.1.4'
H H 0.0000 0.0000 'International Tables Vol C Tables 4.2.6.8 and 6.1.1.4'
O O 0.0106 0.0060 'International Tables Vol C Tables 4.2.6.8 and 6.1.1.4'
P P 0.1023 0.0942 'International Tables Vol C Tables 4.2.6.8 and 6.1.1.4'
Fe Fe 0.3463 0.8444 'International Tables Vol C Tables 4.2.6.8 and 6.1.1.4'
I I -0.4742 1.8119 'International Tables Vol C Tables 4.2.6.8 and 6.1.1.4'

loop_
_geom_angle_atom_site_label_1
_geom_angle_atom_site_label_2
_geom_angle_atom_site_label_3
_geom_angle
_geom_angle_site_symmetry_1
_geom_angle_site_symmetry_3
_geom_angle_publ_flag
O1 C1 Fe1 176.6(3) . . ?
O2 C2 Fe1 178.5(3) . . ?
O3 C3 Fe1 177.9(4) . . ?
O4 C4 H4C 109.5 . . ?
O4 C4 H4B 109.5 . . ?
H4C C4 H4B 109.5 . . ?
O4 C4 H4A 109.5 . . ?
H4C C4 H4A 109.5 . . ?
H4B C4 H4A 109.5 . . ?
O5 C5 H5B 109.5 . . ?
O5 C5 H5C 109.5 . . ?
H5B C5 H5C 109.5 . . ?
O5 C5 H5A 109.5 . . ?
H5B C5 H5A 109.5 . . ?
H5C C5 H5A 109.5 . . ?
O6 C6 H6C 109.5 . . ?
O6 C6 H6A 109.5 . . ?
H6C C6 H6A 109.5 . . ?
O6 C6 H6B 109.5 . . ?
H6C C6 H6B 109.5 . . ?
H6A C6 H6B 109.5 . . ?
C2 Fe1 C3 95.23(16) . . ?
C2 Fe1 C1 92.12(15) . . ?
C3 Fe1 C1 168.45(16) . . ?
C2 Fe1 P1 92.08(11) . . ?
C3 Fe1 P1 91.25(12) . . ?
C1 Fe1 P1 97.40(11) . . ?
C2 Fe1 I2 177.94(11) . . ?
C3 Fe1 I2 85.02(11) . . ?
C1 Fe1 I2 87.33(11) . . ?
P1 Fe1 I2 89.96(3) . . ?
C2 Fe1 I1 84.91(11) . . ?
C3 Fe1 I1 84.11(12) . . ?
C1 Fe1 I1 87.68(11) . . ?
P1 Fe1 I1 174.20(3) . . ?
I2 Fe1 I1 93.086(17) . . ?
C4 O4 P1 120.7(2) . . ?
C5 O5 P1 120.8(2) . . ?
C6 O6 P1 129.7(3) . . ?
O6 P1 O5 104.71(16) . . ?
O6 P1 O4 100.93(15) . . ?
O5 P1 O4 105.62(14) . . ?
O6 P1 Fe1 112.80(14) . . ?
O5 P1 Fe1 109.07(10) . . ?
O4 P1 Fe1 122.15(11) . . ?

loop_
_geom_bond_atom_site_label_1
_geom_bond_atom_site_label_2
_geom_bond_distance
_geom_bond_site_symmetry_2
_geom_bond_publ_flag
C1 O1 1.126(4) . ?
C1 Fe1 1.833(3) . ?
C2 O2 1.130(4) . ?
C2 Fe1 1.794(4) . ?
C3 O3 1.127(4) . ?
C3 Fe1 1.829(4) . ?
C4 O4 1.456(5) . ?
C4 H4C 0.9600 . ?
C4 H4B 0.9600 . ?
C4 H4A 0.9600 . ?
C5 O5 1.457(4) . ?
C5 H5B 0.9600 . ?
C5 H5C 0.9600 . ?
C5 H5A 0.9600 . ?
C6 O6 1.395(5) . ?
C6 H6C 0.9600 . ?
C6 H6A 0.9600 . ?
C6 H6B 0.9600 . ?
Fe1 P1 2.1907(10) . ?
Fe1 I2 2.6406(6) . ?
Fe1 I1 2.6447(6) . ?
O4 P1 1.579(3) . ?
O5 P1 1.579(3) . ?
O6 P1 1.574(3) . ?

loop_
_geom_torsion_atom_site_label_1
_geom_torsion_atom_site_label_2
_geom_torsion_atom_site_label_3
_geom_torsion_atom_site_label_4
_geom_torsion
_geom_torsion_site_symmetry_1
_geom_torsion_site_symmetry_2
_geom_torsion_site_symmetry_3
_geom_torsion_site_symmetry_4
_geom_torsion_publ_flag
C6 O6 P1 O5 125.9(4) . . . . ?
C6 O6 P1 O4 16.4(5) . . . . ?
C6 O6 P1 Fe1 -115.6(4) . . . . ?
C5 O5 P1 O6 -56.3(3) . . . . ?
C5 O5 P1 O4 49.8(3) . . . . ?
C5 O5 P1 Fe1 -177.3(3) . . . . ?
C4 O4 P1 O6 179.4(3) . . . . ?
C4 O4 P1 O5 70.6(3) . . . . ?
C4 O4 P1 Fe1 -54.6(3) . . . . ?
C2 Fe1 P1 O6 -95.49(17) . . . . ?
C3 Fe1 P1 O6 -0.21(17) . . . . ?
C1 Fe1 P1 O6 172.10(16) . . . . ?
I2 Fe1 P1 O6 84.80(12) . . . . ?
C2 Fe1 P1 O5 20.41(15) . . . . ?
C3 Fe1 P1 O5 115.68(16) . . . . ?
C1 Fe1 P1 O5 -72.00(15) . . . . ?
I2 Fe1 P1 O5 -159.30(11) . . . . ?
C2 Fe1 P1 O4 144.03(17) . . . . ?
C3 Fe1 P1 O4 -120.70(17) . . . . ?
C1 Fe1 P1 O4 51.62(16) . . . . ?
I2 Fe1 P1 O4 -35.68(13) . . . . ?
